data_1522658
loop_
_publ_author_name
'Palenzona, A.'
'Cirafici, S.'

_publ_section_title
;
 The equilibrium diagram of the Th-Ni system
;
_journal_name_full 'Journal of the Less-Common Metals'
_journal_page_first 311
_journal_page_last 317
_journal_volume 142
_journal_year 1988
_chemical_formula_sum 'Ni7 Th4'
_space_group_IT_number 15
_symmetry_space_group_name_Hall '-C 2yc'
_symmetry_space_group_name_H-M 'C 1 2/c 1'
_cell_angle_alpha 90
_cell_angle_beta 111.71
_cell_angle_gamma 90
_cell_formula_units_Z 1
_cell_length_a 5.509
_cell_length_b 5.51
_cell_length_c 7.445
_cell_volume 209.960
_citation_journal_id_ASTM JCOMAH
_cod_data_source_file Palenzona_JCOMAH_1988_1537.cif
_cod_data_source_block Ni7Th4
_cod_original_cell_volume 209.96
_cod_database_code 1522658

loop_
_symmetry_equiv_pos_as_xyz
x,y,z
-x,y,-z+1/2
-x,-y,-z
x,-y,z-1/2
x+1/2,y+1/2,z
-x+1/2,y+1/2,-z+1/2
-x+1/2,-y+1/2,-z
x+1/2,-y+1/2,z-1/2

loop_
_atom_site_label
_atom_site_type_symbol
_atom_site_fract_x
_atom_site_fract_y
_atom_site_fract_z
_atom_site_occupancy
_atom_site_U_iso_or_equiv
Th1 Th 0 0.123 0.25 1 0.0
Ni1 Ni 0.415 0.119 0.077 0.88 0.0
